data_4105379
loop_
_publ_author_name
'Eamonn Conrad'
'Neil Burford'
'Robert McDonald'
'Michael J. Ferguson'

_publ_section_title
;
 Phosphinopnictonium Cations: High Yield and General Preparative
 Procedures for New Interpnictogen Frameworks Exploiting As\\rightarrow P
 and Sb\\rightarrow P Coordinate Bonds
;
_journal_name_full 'Journal of the American Chemical Society'
_journal_page_first 17000
_journal_page_last 17008
_journal_paper_doi 10.1021/ja907613c
_journal_volume 131
_journal_year 2009
_chemical_formula_moiety 'C48 H40 As2 P2, 2(Al Cl4)'
_chemical_formula_sum 'C48 H40 Al2 As2 Cl8 P2'
_chemical_formula_weight 1166.14
_chemical_name_systematic
; 

 ? 

;
_space_group_IT_number 2
_symmetry_cell_setting triclinic
_symmetry_space_group_name_Hall '-P 1'
_symmetry_space_group_name_H-M 'P -1'
_atom_sites_solution_hydrogens geom
_atom_sites_solution_primary direct
_atom_sites_solution_secondary difmap
_audit_creation_method SHELXL-97
_cell_angle_alpha 90.271(4)
_cell_angle_beta 98.929(4)
_cell_angle_gamma 90.595(4)
_cell_formula_units_Z 2
_cell_length_a 11.327(3)
_cell_length_b 11.345(3)
_cell_length_c 20.433(6)
_cell_measurement_reflns_used 9888
_cell_measurement_temperature 173(2)
_cell_measurement_theta_max 26.49
_cell_measurement_theta_min 2.50
_cell_volume 2593.7(12)
_computing_cell_refinement 'Bruker SAINT'
_computing_data_collection 'Bruker APEX2'
_computing_data_reduction 'Bruker SAINT'
_computing_molecular_graphics 'Bruker SHELXTL'
_computing_publication_material 'Bruker SHELXTL'
_computing_structure_refinement 'SHELXL-97 (Sheldrick, 2008)'
_computing_structure_solution 'DIRDIF-2008 (Beurskens et al., 2008)'
_diffrn_ambient_temperature 173(2)
_diffrn_measured_fraction_theta_full 0.985
_diffrn_measured_fraction_theta_max 0.985
_diffrn_measurement_device_type 'Bruker APEX-II CCD'
_diffrn_measurement_method '\w scans'
_diffrn_radiation_monochromator graphite
_diffrn_radiation_source 'fine-focus sealed tube'
_diffrn_radiation_type MoK\a
_diffrn_radiation_wavelength 0.71073
_diffrn_reflns_av_R_equivalents 0.0481
_diffrn_reflns_av_sigmaI/netI 0.0684
_diffrn_reflns_limit_h_max 14
_diffrn_reflns_limit_h_min -14
_diffrn_reflns_limit_k_max 14
_diffrn_reflns_limit_k_min -14
_diffrn_reflns_limit_l_max 25
_diffrn_reflns_limit_l_min -25
_diffrn_reflns_number 20986
_diffrn_reflns_theta_full 26.69
_diffrn_reflns_theta_max 26.69
_diffrn_reflns_theta_min 1.80
_exptl_absorpt_coefficient_mu 1.829
_exptl_absorpt_correction_T_max 0.6099
_exptl_absorpt_correction_T_min 0.4733
_exptl_absorpt_correction_type integration
_exptl_absorpt_process_details 'SADABS (Sheldrick, 2008)'
_exptl_crystal_colour colourless
_exptl_crystal_density_diffrn 1.493
_exptl_crystal_description prism
_exptl_crystal_F_000 1172
_exptl_crystal_size_max 0.48
_exptl_crystal_size_mid 0.38
_exptl_crystal_size_min 0.30
_refine_diff_density_max 1.956
_refine_diff_density_min -1.655
_refine_diff_density_rms 0.161
_refine_ls_extinction_method none
_refine_ls_goodness_of_fit_ref 1.066
_refine_ls_hydrogen_treatment constr
_refine_ls_matrix_type full
_refine_ls_number_parameters 563
_refine_ls_number_reflns 10833
_refine_ls_number_restraints 0
_refine_ls_restrained_S_all 1.066
_refine_ls_R_factor_all 0.1012
_refine_ls_R_factor_gt 0.0813
_refine_ls_shift/su_max 0.001
_refine_ls_shift/su_mean 0.000
_refine_ls_structure_factor_coef Fsqd
_refine_ls_weighting_details 'calc w=1/[\s^2^(Fo^2^)+(0.1649P)^2^+3.5557P] where P=(Fo^2^+2Fc^2^)/3'
_refine_ls_weighting_scheme calc
_refine_ls_wR_factor_gt 0.2232
_refine_ls_wR_factor_ref 0.2448
_reflns_number_gt 8550
_reflns_number_total 10833
_reflns_threshold_expression I>2\s(I)
_cod_data_source_file ja907613c_si_005.cif
_cod_data_source_block dal0922
_cod_original_cell_volume 2593.7(13)
_cod_database_code 4105379

loop_
_symmetry_equiv_pos_as_xyz
'x, y, z'
'-x, -y, -z'

loop_
_atom_site_label
_atom_site_type_symbol
_atom_site_fract_x
_atom_site_fract_y
_atom_site_fract_z
_atom_site_U_iso_or_equiv
_atom_site_adp_type
_atom_site_occupancy
_atom_site_symmetry_multiplicity
_atom_site_calc_flag
_atom_site_refinement_flags
As1 As 0.26148(8) 0.03465(7) 0.49215(4) 0.0281(2) Uani 1 1 d .
P1 P 0.4608(2) 0.08279(18) 0.47793(10) 0.0306(5) Uani 1 1 d .
C11 C 0.1670(7) 0.0229(7) 0.4064(4) 0.0272(16) Uani 1 1 d .
C12 C 0.1711(9) 0.1167(8) 0.3631(4) 0.039(2) Uani 1 1 d .
H12 H 0.2177 0.1857 0.3752 0.047 Uiso 1 1 calc R
C13 C 0.1005(9) 0.1024(9) 0.2991(4) 0.044(2) Uani 1 1 d .
H13 H 0.1002 0.1642 0.2679 0.053 Uiso 1 1 calc R
C14 C 0.0337(10) 0.0035(11) 0.2811(5) 0.054(3) Uani 1 1 d .
H14 H -0.0100 -0.0030 0.2376 0.065 Uiso 1 1 calc R
C15 C 0.0289(10) -0.0864(9) 0.3251(5) 0.050(2) Uani 1 1 d .
H15 H -0.0206 -0.1534 0.3125 0.059 Uiso 1 1 calc R
C16 C 0.0965(8) -0.0803(8) 0.3885(4) 0.0373(19) Uani 1 1 d .
H16 H 0.0953 -0.1433 0.4189 0.045 Uiso 1 1 calc R
C21 C 0.2091(8) 0.1657(7) 0.5403(4) 0.0315(18) Uani 1 1 d .
C22 C 0.1054(8) 0.2233(8) 0.5113(4) 0.0369(19) Uani 1 1 d .
H22 H 0.0623 0.1999 0.4696 0.044 Uiso 1 1 calc R
C23 C 0.0692(10) 0.3181(8) 0.5480(4) 0.044(2) Uani 1 1 d .
H23 H -0.0021 0.3586 0.5314 0.053 Uiso 1 1 calc R
C24 C 0.1349(10) 0.3534(8) 0.6075(5) 0.045(2) Uani 1 1 d .
H24 H 0.1104 0.4198 0.6303 0.055 Uiso 1 1 calc R
C25 C 0.2339(10) 0.2945(10) 0.6337(5) 0.050(2) Uani 1 1 d .
H25 H 0.2759 0.3173 0.6758 0.060 Uiso 1 1 calc R
C26 C 0.2749(9) 0.2013(9) 0.6000(5) 0.044(2) Uani 1 1 d .
H26 H 0.3468 0.1625 0.6174 0.053 Uiso 1 1 calc R
C31 C 0.2443(8) -0.1070(7) 0.5405(4) 0.0317(18) Uani 1 1 d .
C32 C 0.2715(8) -0.2150(8) 0.5166(4) 0.0350(19) Uani 1 1 d .
H32 H 0.2963 -0.2214 0.4744 0.042 Uiso 1 1 calc R
C33 C 0.2624(10) -0.3160(8) 0.5550(5) 0.047(2) Uani 1 1 d .
H33 H 0.2828 -0.3908 0.5391 0.056 Uiso 1 1 calc R
C34 C 0.2248(12) -0.3074(10) 0.6148(6) 0.060(3) Uani 1 1 d .
H34 H 0.2174 -0.3772 0.6394 0.072 Uiso 1 1 calc R
C35 C 0.1969(10) -0.2001(10) 0.6411(5) 0.049(3) Uani 1 1 d .
H35 H 0.1734 -0.1958 0.6837 0.059 Uiso 1 1 calc R
C36 C 0.2041(8) -0.0997(8) 0.6039(4) 0.0338(19) Uani 1 1 d .
H36 H 0.1824 -0.0256 0.6201 0.041 Uiso 1 1 calc R
C41 C 0.4534(8) 0.0447(8) 0.3904(3) 0.0320(18) Uani 1 1 d .
C42 C 0.4744(9) 0.1381(9) 0.3497(5) 0.043(2) Uani 1 1 d .
H42 H 0.4943 0.2145 0.3676 0.052 Uiso 1 1 calc R
C43 C 0.4652(10) 0.1157(10) 0.2808(5) 0.050(3) Uani 1 1 d .
H43 H 0.4831 0.1773 0.2525 0.060 Uiso 1 1 calc R
C44 C 0.4309(9) 0.0068(11) 0.2540(4) 0.049(3) Uani 1 1 d .
H44 H 0.4233 -0.0053 0.2075 0.059 Uiso 1 1 calc R
C45 C 0.4075(9) -0.0854(10) 0.2947(4) 0.045(2) Uani 1 1 d .
H45 H 0.3842 -0.1605 0.2760 0.054 Uiso 1 1 calc R
C46 C 0.4179(8) -0.0677(8) 0.3630(4) 0.038(2) Uani 1 1 d .
H46 H 0.4015 -0.1305 0.3909 0.045 Uiso 1 1 calc R
As2 As 0.73928(8) 0.54400(7) 0.00769(4) 0.0286(2) Uani 1 1 d .
P2 P 0.5408(2) 0.5837(2) 0.02306(10) 0.0340(5) Uani 1 1 d .
C51 C 0.8360(7) 0.5407(8) 0.0936(4) 0.0320(17) Uani 1 1 d .
C52 C 0.8303(8) 0.6384(9) 0.1352(4) 0.042(2) Uani 1 1 d .
H52 H 0.7837 0.7047 0.1197 0.051 Uiso 1 1 calc R
C53 C 0.8928(9) 0.6377(12) 0.1988(5) 0.055(3) Uani 1 1 d .
H53 H 0.8876 0.7028 0.2275 0.067 Uiso 1 1 calc R
C54 C 0.9624(9) 0.5435(12) 0.2205(5) 0.055(3) Uani 1 1 d .
H54 H 1.0080 0.5436 0.2636 0.066 Uiso 1 1 calc R
C55 C 0.9650(8) 0.4465(10) 0.1777(5) 0.047(2) Uani 1 1 d .
H55 H 1.0123 0.3805 0.1929 0.057 Uiso 1 1 calc R
C56 C 0.9017(8) 0.4439(8) 0.1147(4) 0.0377(19) Uani 1 1 d .
H56 H 0.9034 0.3771 0.0867 0.045 Uiso 1 1 calc R
C61 C 0.7978(9) 0.6751(7) -0.0378(4) 0.0338(19) Uani 1 1 d .
C62 C 0.9119(8) 0.7216(8) -0.0168(4) 0.0354(19) Uani 1 1 d .
H62 H 0.9605 0.6890 0.0207 0.042 Uiso 1 1 calc R
C63 C 0.9558(9) 0.8157(9) -0.0503(5) 0.046(2) Uani 1 1 d .
H63 H 1.0329 0.8483 -0.0354 0.056 Uiso 1 1 calc R
C64 C 0.8859(10) 0.8595(9) -0.1046(5) 0.048(2) Uani 1 1 d .
H64 H 0.9156 0.9224 -0.1282 0.057 Uiso 1 1 calc R
C65 C 0.7751(12) 0.8157(11) -0.1257(6) 0.064(3) Uani 1 1 d .
H65 H 0.7283 0.8497 -0.1634 0.077 Uiso 1 1 calc R
C66 C 0.7259(10) 0.7198(10) -0.0932(5) 0.051(3) Uani 1 1 d .
H66 H 0.6484 0.6884 -0.1086 0.062 Uiso 1 1 calc R
C71 C 0.7558(8) 0.4029(7) -0.0420(4) 0.0311(18) Uani 1 1 d .
C72 C 0.7293(8) 0.2926(8) -0.0171(4) 0.037(2) Uani 1 1 d .
H72 H 0.7059 0.2858 0.0254 0.045 Uiso 1 1 calc R
C73 C 0.7381(9) 0.1924(9) -0.0564(5) 0.047(2) Uani 1 1 d .
H73 H 0.7196 0.1172 -0.0401 0.056 Uiso 1 1 calc R
C74 C 0.7726(10) 0.1999(9) -0.1173(5) 0.048(2) Uani 1 1 d .
H74 H 0.7789 0.1312 -0.1432 0.058 Uiso 1 1 calc R
C75 C 0.7985(10) 0.3111(10) -0.1406(5) 0.052(3) Uani 1 1 d .
H75 H 0.8218 0.3169 -0.1832 0.062 Uiso 1 1 calc R
C76 C 0.7915(9) 0.4141(9) -0.1040(4) 0.040(2) Uani 1 1 d .
H76 H 0.8102 0.4889 -0.1207 0.048 Uiso 1 1 calc R
C81 C 0.5516(8) 0.5457(8) 0.1109(4) 0.0353(19) Uani 1 1 d .
C82 C 0.5224(8) 0.6338(10) 0.1533(4) 0.044(2) Uani 1 1 d .
H82 H 0.4989 0.7090 0.1361 0.053 Uiso 1 1 calc R
C83 C 0.5274(9) 0.6125(12) 0.2205(5) 0.056(3) Uani 1 1 d .
H83 H 0.5078 0.6734 0.2489 0.067 Uiso 1 1 calc R
C84 C 0.5599(11) 0.5066(12) 0.2455(4) 0.058(3) Uani 1 1 d .
H84 H 0.5636 0.4931 0.2917 0.069 Uiso 1 1 calc R
C85 C 0.5886(10) 0.4157(10) 0.2045(4) 0.049(2) Uani 1 1 d .
H85 H 0.6110 0.3408 0.2226 0.058 Uiso 1 1 calc R
C86 C 0.5840(9) 0.4356(9) 0.1374(4) 0.042(2) Uani 1 1 d .
H86 H 0.6031 0.3740 0.1094 0.051 Uiso 1 1 calc R
Cl1 Cl 0.2737(3) 0.3881(3) 0.26753(13) 0.0581(7) Uani 1 1 d .
Cl2 Cl 0.2551(6) 0.6568(3) 0.3422(2) 0.135(2) Uani 1 1 d .
Cl3 Cl 0.0887(5) 0.4238(4) 0.3843(2) 0.1155(18) Uani 1 1 d .
Cl4 Cl 0.3865(6) 0.4061(6) 0.4346(2) 0.157(3) Uani 1 1 d .
Al1 Al 0.2619(4) 0.4741(4) 0.35807(17) 0.0750(12) Uani 1 1 d .
Cl5 Cl 0.7074(3) -0.0917(2) 0.22149(13) 0.0572(7) Uani 1 1 d .
Cl6 Cl 0.8039(4) 0.1837(3) 0.17279(16) 0.0799(10) Uani 1 1 d .
Cl7 Cl 0.5328(3) 0.0784(5) 0.09698(16) 0.0968(13) Uani 1 1 d .
Cl8 Cl 0.8003(5) -0.0555(3) 0.0689(2) 0.122(2) Uani 1 1 d .
Al2 Al 0.7065(3) 0.0242(3) 0.13905(14) 0.0487(7) Uani 1 1 d .

loop_
_atom_site_aniso_label
_atom_site_aniso_U_11
_atom_site_aniso_U_22
_atom_site_aniso_U_33
_atom_site_aniso_U_23
_atom_site_aniso_U_13
_atom_site_aniso_U_12
As1 0.0410(5) 0.0274(4) 0.0174(4) 0.0008(3) 0.0093(3) 0.0012(4)
P1 0.0430(12) 0.0285(10) 0.0213(9) 0.0044(8) 0.0086(8) -0.0015(9)
C11 0.032(4) 0.029(4) 0.020(3) -0.003(3) 0.004(3) 0.002(3)
C12 0.053(6) 0.039(5) 0.027(4) 0.004(4) 0.012(4) 0.001(4)
C13 0.054(6) 0.048(5) 0.029(4) 0.016(4) 0.004(4) 0.010(4)
C14 0.053(6) 0.078(8) 0.029(5) 0.006(5) -0.002(4) 0.010(5)
C15 0.069(7) 0.045(5) 0.033(5) -0.004(4) 0.004(4) -0.007(5)
C16 0.042(5) 0.041(5) 0.027(4) 0.000(3) -0.002(3) -0.012(4)
C21 0.044(5) 0.030(4) 0.024(4) 0.001(3) 0.016(4) 0.003(4)
C22 0.050(5) 0.033(4) 0.029(4) -0.001(3) 0.011(4) 0.002(4)
C23 0.068(6) 0.031(4) 0.039(5) 0.000(4) 0.026(4) 0.009(4)
C24 0.068(6) 0.034(5) 0.041(5) -0.008(4) 0.027(5) -0.007(4)
C25 0.058(6) 0.053(6) 0.041(5) -0.009(4) 0.010(5) -0.001(5)
C26 0.054(6) 0.046(5) 0.032(5) -0.006(4) 0.001(4) 0.001(4)
C31 0.047(5) 0.028(4) 0.022(4) 0.008(3) 0.014(3) 0.002(4)
C32 0.042(5) 0.033(4) 0.032(4) 0.004(3) 0.013(4) -0.003(4)
C33 0.073(7) 0.024(4) 0.047(6) 0.007(4) 0.017(5) 0.002(4)
C34 0.085(9) 0.043(6) 0.055(7) 0.027(5) 0.016(6) 0.002(6)
C35 0.066(7) 0.057(6) 0.032(5) 0.011(4) 0.025(5) -0.001(5)
C36 0.047(5) 0.034(4) 0.023(4) 0.006(3) 0.012(4) 0.002(4)
C41 0.042(5) 0.041(4) 0.016(3) 0.006(3) 0.011(3) 0.003(4)
C42 0.056(6) 0.039(5) 0.036(5) 0.008(4) 0.011(4) -0.013(4)
C43 0.059(6) 0.062(7) 0.034(5) 0.017(5) 0.015(4) -0.003(5)
C44 0.047(5) 0.079(7) 0.023(4) 0.001(4) 0.009(4) 0.007(5)
C45 0.055(6) 0.052(6) 0.030(4) 0.001(4) 0.009(4) 0.015(5)
C46 0.053(6) 0.039(5) 0.022(4) 0.008(3) 0.009(4) 0.002(4)
As2 0.0405(5) 0.0276(4) 0.0191(4) 0.0015(4) 0.0093(3) 0.0055(4)
P2 0.0416(13) 0.0331(11) 0.0281(10) -0.0009(9) 0.0081(9) 0.0068(10)
C51 0.041(5) 0.039(4) 0.020(3) 0.003(3) 0.016(3) -0.002(4)
C52 0.046(5) 0.050(5) 0.029(4) -0.016(4) 0.003(4) -0.002(4)
C53 0.056(6) 0.088(8) 0.023(4) -0.014(5) 0.009(4) 0.011(6)
C54 0.052(6) 0.082(8) 0.028(4) 0.006(5) 0.000(4) -0.009(6)
C55 0.040(5) 0.060(6) 0.037(5) 0.015(5) -0.011(4) -0.001(4)
C56 0.047(5) 0.035(4) 0.034(4) 0.006(4) 0.018(4) -0.002(4)
C61 0.055(6) 0.030(4) 0.019(4) 0.000(3) 0.011(4) 0.008(4)
C62 0.048(5) 0.040(5) 0.020(4) 0.000(3) 0.011(3) 0.003(4)
C63 0.053(6) 0.047(5) 0.043(5) 0.003(4) 0.016(4) 0.007(4)
C64 0.072(7) 0.034(5) 0.043(5) 0.008(4) 0.027(5) 0.005(5)
C65 0.072(8) 0.071(8) 0.045(6) 0.034(6) -0.002(5) 0.004(6)
C66 0.056(7) 0.057(6) 0.042(5) 0.015(5) 0.008(5) 0.002(5)
C71 0.040(5) 0.024(4) 0.029(4) -0.004(3) 0.007(3) 0.006(3)
C72 0.055(6) 0.031(4) 0.027(4) 0.005(3) 0.010(4) 0.008(4)
C73 0.053(6) 0.038(5) 0.049(6) -0.001(4) 0.004(5) 0.008(4)
C74 0.063(7) 0.041(5) 0.041(5) -0.010(4) 0.010(5) 0.014(5)
C75 0.062(7) 0.061(6) 0.032(5) -0.020(5) 0.009(4) 0.000(5)
C76 0.055(6) 0.039(5) 0.029(4) 0.001(4) 0.018(4) -0.004(4)
C81 0.036(5) 0.038(5) 0.033(4) -0.002(4) 0.007(4) 0.001(4)
C82 0.048(6) 0.058(6) 0.029(4) -0.006(4) 0.009(4) 0.012(5)
C83 0.049(6) 0.088(9) 0.029(5) -0.025(5) 0.004(4) 0.012(6)
C84 0.075(7) 0.083(8) 0.018(4) -0.008(5) 0.015(4) -0.013(7)
C85 0.070(7) 0.052(6) 0.027(4) 0.008(4) 0.019(4) -0.004(5)
C86 0.056(6) 0.042(5) 0.031(5) -0.003(4) 0.017(4) -0.003(4)
Cl1 0.0704(17) 0.0617(16) 0.0480(13) 0.0026(12) 0.0270(12) 0.0113(13)
Cl2 0.273(7) 0.053(2) 0.092(3) -0.028(2) 0.075(4) -0.029(3)
Cl3 0.171(4) 0.092(3) 0.111(3) 0.055(2) 0.104(3) 0.058(3)
Cl4 0.173(5) 0.193(6) 0.085(3) -0.052(4) -0.047(3) 0.082(5)
Al1 0.112(3) 0.079(3) 0.0403(17) 0.0031(17) 0.0301(18) 0.046(2)
Cl5 0.0772(17) 0.0472(13) 0.0553(14) 0.0172(11) 0.0346(13) 0.0043(12)
Cl6 0.138(3) 0.0431(14) 0.0626(18) 0.0152(13) 0.0288(19) 0.0010(17)
Cl7 0.081(2) 0.151(4) 0.0570(18) 0.043(2) 0.0047(15) 0.007(2)
Cl8 0.248(5) 0.0478(16) 0.107(3) 0.0132(17) 0.136(3) 0.039(2)
Al2 0.073(2) 0.0462(16) 0.0342(14) 0.0068(12) 0.0289(13) 0.0113(14)

loop_
_atom_type_symbol
_atom_type_description
_atom_type_scat_dispersion_real
_atom_type_scat_dispersion_imag
_atom_type_scat_source
C C 0.0033 0.0016 'International Tables Vol C Tables 4.2.6.8 and 6.1.1.4'
H H 0.0000 0.0000 'International Tables Vol C Tables 4.2.6.8 and 6.1.1.4'
Al Al 0.0645 0.0514 'International Tables Vol C Tables 4.2.6.8 and 6.1.1.4'
P P 0.1023 0.0942 'International Tables Vol C Tables 4.2.6.8 and 6.1.1.4'
Cl Cl 0.1484 0.1585 'International Tables Vol C Tables 4.2.6.8 and 6.1.1.4'
As As 0.0499 2.0058 'International Tables Vol C Tables 4.2.6.8 and 6.1.1.4'

loop_
_geom_angle_atom_site_label_1
_geom_angle_atom_site_label_2
_geom_angle_atom_site_label_3
_geom_angle
_geom_angle_site_symmetry_1
_geom_angle_site_symmetry_3
C11 As1 C31 109.7(4) . .
C11 As1 C21 110.0(4) . .
C31 As1 C21 108.8(3) . .
C11 As1 P1 107.9(2) . .
C31 As1 P1 115.0(3) . .
C21 As1 P1 105.4(3) . .
C41 P1 P1 98.9(3) . 2_656
C41 P1 As1 99.7(3) . .
P1 P1 As1 95.16(12) 2_656 .
C12 C11 C16 122.3(7) . .
C12 C11 As1 117.9(6) . .
C16 C11 As1 119.7(6) . .
C11 C12 C13 115.7(8) . .
C14 C13 C12 122.6(9) . .
C13 C14 C15 120.7(9) . .
C14 C15 C16 120.4(10) . .
C15 C16 C11 118.3(8) . .
C26 C21 C22 122.7(8) . .
C26 C21 As1 120.1(7) . .
C22 C21 As1 117.2(6) . .
C21 C22 C23 115.7(8) . .
C24 C23 C22 121.4(9) . .
C25 C24 C23 120.5(9) . .
C24 C25 C26 120.9(10) . .
C21 C26 C25 118.6(10) . .
C32 C31 C36 119.4(8) . .
C32 C31 As1 121.4(6) . .
C36 C31 As1 119.2(6) . .
C31 C32 C33 119.5(8) . .
C34 C33 C32 120.3(9) . .
C33 C34 C35 122.2(9) . .
C36 C35 C34 118.4(8) . .
C35 C36 C31 120.1(8) . .
C42 C41 C46 120.7(7) . .
C42 C41 P1 114.9(7) . .
C46 C41 P1 124.1(6) . .
C41 C42 C43 117.9(9) . .
C44 C43 C42 121.5(9) . .
C43 C44 C45 120.2(8) . .
C44 C45 C46 120.0(10) . .
C45 C46 C41 119.5(8) . .
C71 As2 C51 111.8(4) . .
C71 As2 C61 108.5(3) . .
C51 As2 C61 105.9(4) . .
C71 As2 P2 114.2(3) . .
C51 As2 P2 107.7(2) . .
C61 As2 P2 108.4(3) . .
C81 P2 P2 99.8(3) . 2_665
C81 P2 As2 99.3(3) . .
P2 P2 As2 96.60(13) 2_665 .
C56 C51 C52 121.6(8) . .
C56 C51 As2 121.1(7) . .
C52 C51 As2 117.2(7) . .
C53 C52 C51 119.5(10) . .
C54 C53 C52 120.2(10) . .
C53 C54 C55 118.7(8) . .
C56 C55 C54 122.3(9) . .
C51 C56 C55 117.7(9) . .
C66 C61 C62 120.7(9) . .
C66 C61 As2 118.8(8) . .
C62 C61 As2 120.5(6) . .
C61 C62 C63 120.8(8) . .
C64 C63 C62 118.7(10) . .
C65 C64 C63 121.4(10) . .
C64 C65 C66 122.1(10) . .
C61 C66 C65 116.2(10) . .
C76 C71 C72 121.5(8) . .
C76 C71 As2 118.0(7) . .
C72 C71 As2 120.5(6) . .
C71 C72 C73 118.5(8) . .
C74 C73 C72 121.7(10) . .
C73 C74 C75 118.4(9) . .
C74 C75 C76 122.7(9) . .
C71 C76 C75 117.3(9) . .
C86 C81 C82 118.5(8) . .
C86 C81 P2 124.8(7) . .
C82 C81 P2 116.7(7) . .
C83 C82 C81 120.6(10) . .
C84 C83 C82 120.3(10) . .
C83 C84 C85 120.7(9) . .
C86 C85 C84 119.6(10) . .
C85 C86 C81 120.2(9) . .
Cl4 Al1 Cl2 119.7(4) . .
Cl4 Al1 Cl1 110.7(2) . .
Cl2 Al1 Cl1 108.9(2) . .
Cl4 Al1 Cl3 104.3(3) . .
Cl2 Al1 Cl3 106.0(3) . .
Cl1 Al1 Cl3 106.3(3) . .
Cl8 Al2 Cl7 112.8(2) . .
Cl8 Al2 Cl5 109.02(18) . .
Cl7 Al2 Cl5 113.36(19) . .
Cl8 Al2 Cl6 106.7(2) . .
Cl7 Al2 Cl6 105.9(2) . .
Cl5 Al2 Cl6 108.80(18) . .

loop_
_geom_bond_atom_site_label_1
_geom_bond_atom_site_label_2
_geom_bond_distance
_geom_bond_site_symmetry_2
As1 C11 1.910(7) .
As1 C31 1.915(8) .
As1 C21 1.928(8) .
As1 P1 2.379(2) .
P1 C41 1.827(7) .
P1 P1 2.221(4) 2_656
C11 C12 1.392(12) .
C11 C16 1.424(11) .
C12 C13 1.430(13) .
C13 C14 1.362(15) .
C14 C15 1.370(15) .
C15 C16 1.400(13) .
C21 C26 1.382(13) .
C21 C22 1.400(12) .
C22 C23 1.409(12) .
C23 C24 1.379(14) .
C24 C25 1.350(15) .
C25 C26 1.382(14) .
C31 C32 1.372(12) .
C31 C36 1.440(11) .
C32 C33 1.404(12) .
C33 C34 1.357(15) .
C34 C35 1.389(16) .
C35 C36 1.382(13) .
C41 C42 1.390(12) .
C41 C46 1.419(13) .
C42 C43 1.418(13) .
C43 C44 1.377(16) .
C44 C45 1.387(15) .
C45 C46 1.395(12) .
As2 C71 1.919(8) .
As2 C51 1.921(8) .
As2 C61 1.923(9) .
As2 P2 2.365(2) .
P2 C81 1.834(9) .
P2 P2 2.241(5) 2_665
C51 C56 1.366(13) .
C51 C52 1.401(12) .
C52 C53 1.380(13) .
C53 C54 1.369(17) .
C54 C55 1.405(16) .
C55 C56 1.374(12) .
C61 C66 1.389(13) .
C61 C62 1.395(13) .
C62 C63 1.399(13) .
C63 C64 1.358(14) .
C64 C65 1.351(17) .
C65 C66 1.430(15) .
C71 C76 1.393(12) .
C71 C72 1.400(12) .
C72 C73 1.401(13) .
C73 C74 1.365(15) .
C74 C75 1.394(16) .
C75 C76 1.394(13) .
C81 C86 1.394(14) .
C81 C82 1.395(13) .
C82 C83 1.387(13) .
C83 C84 1.341(18) .
C84 C85 1.397(15) .
C85 C86 1.383(12) .
Cl1 Al1 2.110(4) .
Cl2 Al1 2.100(6) .
Cl3 Al1 2.184(7) .
Cl4 Al1 2.093(6) .
Cl5 Al2 2.141(4) .
Cl6 Al2 2.163(5) .
Cl7 Al2 2.119(5) .
Cl8 Al2 2.116(4) .

loop_
_geom_torsion_atom_site_label_1
_geom_torsion_atom_site_label_2
_geom_torsion_atom_site_label_3
_geom_torsion_atom_site_label_4
_geom_torsion
_geom_torsion_site_symmetry_1
_geom_torsion_site_symmetry_3
_geom_torsion_site_symmetry_4
C11 As1 P1 C41 -16.7(4) . . .
C31 As1 P1 C41 106.0(4) . . .
C21 As1 P1 C41 -134.2(4) . . .
C11 As1 P1 P1 -116.7(3) . . 2_656
C31 As1 P1 P1 6.0(3) . . 2_656
C21 As1 P1 P1 125.8(3) . . 2_656
C31 As1 C11 C12 -178.0(6) . . .
C21 As1 C11 C12 62.4(7) . . .
P1 As1 C11 C12 -52.1(7) . . .
C31 As1 C11 C16 1.3(7) . . .
C21 As1 C11 C16 -118.2(7) . . .
P1 As1 C11 C16 127.3(6) . . .
C16 C11 C12 C13 -0.5(12) . . .
As1 C11 C12 C13 178.8(6) . . .
C11 C12 C13 C14 -0.3(14) . . .
C12 C13 C14 C15 1.8(16) . . .
C13 C14 C15 C16 -2.5(17) . . .
C14 C15 C16 C11 1.8(15) . . .
C12 C11 C16 C15 -0.2(13) . . .
As1 C11 C16 C15 -179.6(7) . . .
C11 As1 C21 C26 -171.0(7) . . .
C31 As1 C21 C26 68.9(8) . . .
P1 As1 C21 C26 -54.9(8) . . .
C11 As1 C21 C22 7.3(8) . . .
C31 As1 C21 C22 -112.8(7) . . .
P1 As1 C21 C22 123.4(6) . . .
C26 C21 C22 C23 -2.2(13) . . .
As1 C21 C22 C23 179.6(6) . . .
C21 C22 C23 C24 2.1(13) . . .
C22 C23 C24 C25 -2.7(15) . . .
C23 C24 C25 C26 3.2(16) . . .
C22 C21 C26 C25 2.7(15) . . .
As1 C21 C26 C25 -179.1(8) . . .
C24 C25 C26 C21 -3.2(16) . . .
C11 As1 C31 C32 57.6(9) . . .
C21 As1 C31 C32 177.9(8) . . .
P1 As1 C31 C32 -64.2(8) . . .
C11 As1 C31 C36 -123.5(7) . . .
C21 As1 C31 C36 -3.2(8) . . .
P1 As1 C31 C36 114.7(7) . . .
C36 C31 C32 C33 -1.6(14) . . .
As1 C31 C32 C33 177.3(8) . . .
C31 C32 C33 C34 1.3(16) . . .
C32 C33 C34 C35 -1.6(19) . . .
C33 C34 C35 C36 2.2(18) . . .
C34 C35 C36 C31 -2.5(15) . . .
C32 C31 C36 C35 2.2(14) . . .
As1 C31 C36 C35 -176.7(8) . . .
P1 P1 C41 C42 -144.8(7) 2_656 . .
As1 P1 C41 C42 118.3(7) . . .
P1 P1 C41 C46 41.0(8) 2_656 . .
As1 P1 C41 C46 -55.8(8) . . .
C46 C41 C42 C43 -3.1(14) . . .
P1 C41 C42 C43 -177.5(8) . . .
C41 C42 C43 C44 3.1(16) . . .
C42 C43 C44 C45 -1.8(16) . . .
C43 C44 C45 C46 0.4(15) . . .
C44 C45 C46 C41 -0.4(14) . . .
C42 C41 C46 C45 1.8(14) . . .
P1 C41 C46 C45 175.6(7) . . .
C71 As2 P2 C81 106.4(4) . . .
C51 As2 P2 C81 -18.3(4) . . .
C61 As2 P2 C81 -132.4(4) . . .
C71 As2 P2 P2 5.4(3) . . 2_665
C51 As2 P2 P2 -119.4(3) . . 2_665
C61 As2 P2 P2 126.5(3) . . 2_665
C71 As2 C51 C56 -3.0(8) . . .
C61 As2 C51 C56 -121.1(7) . . .
P2 As2 C51 C56 123.1(6) . . .
C71 As2 C51 C52 -179.1(7) . . .
C61 As2 C51 C52 62.9(7) . . .
P2 As2 C51 C52 -52.9(7) . . .
C56 C51 C52 C53 0.4(14) . . .
As2 C51 C52 C53 176.5(8) . . .
C51 C52 C53 C54 1.7(16) . . .
C52 C53 C54 C55 -2.3(16) . . .
C53 C54 C55 C56 1.0(16) . . .
C52 C51 C56 C55 -1.7(13) . . .
As2 C51 C56 C55 -177.6(7) . . .
C54 C55 C56 C51 1.1(14) . . .
C71 As2 C61 C66 77.6(8) . . .
C51 As2 C61 C66 -162.3(7) . . .
P2 As2 C61 C66 -47.0(8) . . .
C71 As2 C61 C62 -100.2(7) . . .
C51 As2 C61 C62 19.9(7) . . .
P2 As2 C61 C62 135.2(6) . . .
C66 C61 C62 C63 1.2(13) . . .
As2 C61 C62 C63 179.0(6) . . .
C61 C62 C63 C64 -1.3(13) . . .
C62 C63 C64 C65 1.3(15) . . .
C63 C64 C65 C66 -1.2(18) . . .
C62 C61 C66 C65 -1.0(14) . . .
As2 C61 C66 C65 -178.8(8) . . .
C64 C65 C66 C61 1.0(18) . . .
C51 As2 C71 C76 -123.7(7) . . .
C61 As2 C71 C76 -7.2(8) . . .
P2 As2 C71 C76 113.8(7) . . .
C51 As2 C71 C72 58.1(8) . . .
C61 As2 C71 C72 174.6(7) . . .
P2 As2 C71 C72 -64.4(8) . . .
C76 C71 C72 C73 -0.6(14) . . .
As2 C71 C72 C73 177.5(7) . . .
C71 C72 C73 C74 0.6(15) . . .
C72 C73 C74 C75 -0.6(16) . . .
C73 C74 C75 C76 0.6(17) . . .
C72 C71 C76 C75 0.7(14) . . .
As2 C71 C76 C75 -177.5(7) . . .
C74 C75 C76 C71 -0.6(16) . . .
P2 P2 C81 C86 39.6(9) 2_665 . .
As2 P2 C81 C86 -58.9(8) . . .
P2 P2 C81 C82 -139.0(7) 2_665 . .
As2 P2 C81 C82 122.5(7) . . .
C86 C81 C82 C83 1.0(15) . . .
P2 C81 C82 C83 179.7(8) . . .
C81 C82 C83 C84 -0.3(17) . . .
C82 C83 C84 C85 -0.4(18) . . .
C83 C84 C85 C86 0.4(17) . . .
C84 C85 C86 C81 0.2(16) . . .
C82 C81 C86 C85 -0.9(15) . . .
P2 C81 C86 C85 -179.5(8) . . .
As1 P1 P1 As1 180.0 . 2_656 2_656
As1 P1 P1 C11 -150.62(13) . 2_656 2_656
C11 P1 P1 C11 180.0 . 2_656 2_656
As2 P2 P2 As2 180.0 . 2_665 2_665
As2 P2 P2 C21 -63.97(8) . 2_665 2_665
C21 P2 P2 C21 180.0 . 2_665 2_665
